data_1536987
loop_
_publ_author_name
'Fischer, A.'

_publ_section_title
;
 Ln2 (Cl O4)2 (H2 I2 O10) * 8(H2 O) (Ln = Sm, Gd), a lanthanide
 perchlorate misodiperiodate forming a novel layer structure
;
_journal_name_full 'Zeitschrift fuer Anorganische und Allgemeine Chemie'
_journal_page_first 634
_journal_page_last 636
_journal_volume 629
_journal_year 2003
_chemical_formula_sum 'Cl H9 I O13 Sm'
_chemical_name_systematic 'Sm (Cl O4) (H I O5) (H2 O)4'
_space_group_IT_number 14
_symmetry_space_group_name_Hall '-P 2ybc'
_symmetry_space_group_name_H-M 'P 1 21/c 1'
_cell_angle_alpha 90
_cell_angle_beta 101.662
_cell_angle_gamma 90
_cell_formula_units_Z 4
_cell_length_a 10.8564
_cell_length_b 7.1799
_cell_length_c 13.7863
_cell_volume 1052.430
_citation_journal_id_ASTM ZAACAB
_cod_data_source_file Fischer_ZAACAB_2003_880.cif
_cod_data_source_block H9Cl1I1O13Sm1
_cod_original_cell_volume 1052.429
_cod_original_formula_sum 'H9 Cl1 I1 O13 Sm1'
_cod_database_code 1536987

loop_
_symmetry_equiv_pos_as_xyz
x,y,z
-x,y+1/2,-z+1/2
-x,-y,-z
x,-y-1/2,z-1/2

loop_
_atom_site_label
_atom_site_type_symbol
_atom_site_fract_x
_atom_site_fract_y
_atom_site_fract_z
_atom_site_occupancy
_atom_site_U_iso_or_equiv
O1 O-2 0.0783 0.3059 0.5396 1 0.0
Cl1 Cl+7 0.5381 0.2651 0.3849 1 0.0
O7 O-2 -0.0065 -0.1879 0.1551 1 0.0
O2 O-2 -0.1026 0.0678 0.4612 1 0.0
O9 O-2 0.3796 0.2356 0.608 1 0.0
O8 O-2 -0.2176 0.1162 0.2316 1 0.0
O10 O-2 0.6432 0.333 0.3452 1 0.0
O13 O-2 0.4471 0.4103 0.3796 1 0.0
O11 O-2 0.5842 0.2111 0.4868 1 0.0
O3 O-2 0.0446 -0.0331 0.3382 1 0.0
O6 O-2 0.211 0.1566 0.229 1 0.0
Sm1 Sm+3 -0.01456 0.1424 0.18204 1 0.0
H1 H+1 0.3046 0.1302 0.4815 1 0.0
O12 O-2 0.4831 0.1043 0.3328 1 0.0
O4 O-2 0.234 0.1498 0.4377 1 0.0
O5 O-2 -0.1877 0.0903 0.0447 1 0.0
I1 I+7 0.06358 0.13632 0.44171 1 0.0
